data_7121472
loop_
_publ_author_name
'Nakazato, Takumi'
'Kamatsuka, Takuto'
'Inoue, Junichi'
'Sakurai, Tsuneaki'
'Seki, Shu'
'Shinokubo, Hiroshi'
'Miyake, Yoshihiro'

_publ_section_title
;
 The reductive aromatization of naphthalene diimide: a versatile platform
 for 2,7-diazapyrenes.
;
_journal_issue 41
_journal_name_full 'Chemical communications (Cambridge, England)'
_journal_page_first 5177
_journal_page_last 5180
_journal_paper_doi 10.1039/c8cc01937a
_journal_volume 54
_journal_year 2018
_chemical_formula_moiety 'C34 H24 N2 S4'
_chemical_formula_sum 'C34 H24 N2 S4'
_chemical_formula_weight 588.79
_space_group_crystal_system monoclinic
_space_group_IT_number 13
_space_group_name_Hall '-P 2yc'
_space_group_name_H-M_alt 'P 1 2/c 1'
_symmetry_space_group_name_Hall '-P 2yc'
_symmetry_space_group_name_H-M 'P 1 2/c 1'
_atom_sites_solution_hydrogens geom
_audit_creation_method SHELXL-2014
_audit_update_record
;
2018-01-15 deposited with the CCDC.
2018-04-05 downloaded from the CCDC.
;
_cell_angle_alpha 90
_cell_angle_beta 111.597(5)
_cell_angle_gamma 90
_cell_formula_units_Z 2
_cell_length_a 15.9885(7)
_cell_length_b 6.2625(3)
_cell_length_c 14.7453(6)
_cell_measurement_reflns_used 7292
_cell_measurement_temperature 93(2)
_cell_measurement_theta_max 30.9210
_cell_measurement_theta_min 3.2150
_cell_volume 1372.77(12)
_computing_cell_refinement 'CrysAlisPro 1.171.38.41 (Rigaku OD, 2015)'
_computing_data_collection 'CrysAlisPro 1.171.38.41 (Rigaku OD, 2015)'
_computing_data_reduction 'CrysAlisPro 1.171.38.41 (Rigaku OD, 2015)'
_computing_molecular_graphics 'CrystalStructure 4.2'
_computing_publication_material 'CrystalStructure 4.2 (Rigaku, 2015)'
_computing_structure_refinement 'SHELXL/7-2014 (Sheldrick, 2014)'
_computing_structure_solution 'SHELXT/7-2014 (Sheldrick, 2014)'
_diffrn_ambient_temperature 93(2)
_diffrn_detector_area_resol_mean 28.5714
_diffrn_measured_fraction_theta_full 0.998
_diffrn_measured_fraction_theta_max 0.998
_diffrn_measurement_device_type 'Rigaku Saturn724'
_diffrn_measurement_method \w
_diffrn_radiation_type MoK\a
_diffrn_radiation_wavelength 0.71073
_diffrn_reflns_av_R_equivalents 0.0340
_diffrn_reflns_av_unetI/netI 0.0263
_diffrn_reflns_Laue_measured_fraction_full 0.998
_diffrn_reflns_Laue_measured_fraction_max 0.998
_diffrn_reflns_limit_h_max 20
_diffrn_reflns_limit_h_min -20
_diffrn_reflns_limit_k_max 7
_diffrn_reflns_limit_k_min -7
_diffrn_reflns_limit_l_max 18
_diffrn_reflns_limit_l_min -18
_diffrn_reflns_number 9560
_diffrn_reflns_point_group_measured_fraction_full 0.998
_diffrn_reflns_point_group_measured_fraction_max 0.998
_diffrn_reflns_theta_full 25.242
_diffrn_reflns_theta_max 26.999
_diffrn_reflns_theta_min 2.777
_exptl_absorpt_coefficient_mu 0.375
_exptl_absorpt_correction_T_max 1.00000
_exptl_absorpt_correction_T_min 0.70972
_exptl_absorpt_correction_type multi-scan
_exptl_crystal_colour orange
_exptl_crystal_density_diffrn 1.424
_exptl_crystal_density_method 'not measured'
_exptl_crystal_description prism
_exptl_crystal_F_000 612
_exptl_crystal_size_max 0.461
_exptl_crystal_size_mid 0.096
_exptl_crystal_size_min 0.052
_refine_diff_density_max 0.605
_refine_diff_density_min -0.406
_refine_diff_density_rms 0.087
_refine_ls_extinction_method none
_refine_ls_goodness_of_fit_ref 1.098
_refine_ls_hydrogen_treatment constr
_refine_ls_matrix_type full
_refine_ls_number_parameters 183
_refine_ls_number_reflns 2989
_refine_ls_number_restraints 0
_refine_ls_restrained_S_all 1.098
_refine_ls_R_factor_all 0.0479
_refine_ls_R_factor_gt 0.0461
_refine_ls_shift/su_max 0.000
_refine_ls_shift/su_mean 0.000
_refine_ls_structure_factor_coef Fsqd
_refine_ls_weighting_details 'w=1/[\s^2^(Fo^2^)+(0.0720P)^2^+1.0112P] where P=(Fo^2^+2Fc^2^)/3'
_refine_ls_weighting_scheme calc
_refine_ls_wR_factor_gt 0.1232
_refine_ls_wR_factor_ref 0.1250
_reflns_Friedel_coverage 0.000
_reflns_number_gt 2795
_reflns_number_total 2989
_reflns_threshold_expression 'I > 2\s(I)'
_cod_data_source_file c8cc01937a2.cif
_cod_data_source_block v20171108_1_a
_cod_depositor_comments 'Adding full bibliography for 7121471--7121473.cif.'
_cod_original_cell_volume 1372.77(11)
_cod_database_code 7121472
_shelx_space_group_comment
;
The symmetry employed for this shelxl refinement is uniquely defined
by the following loop, which should always be used as a source of
symmetry information in preference to the above space-group names.
They are only intended as comments.
;
_shelxl_version_number 2014-3

loop_
_space_group_symop_operation_xyz
'x, y, z'
'-x, y, -z+1/2'
'-x, -y, -z'
'x, -y, z-1/2'

loop_
_atom_site_label
_atom_site_type_symbol
_atom_site_fract_x
_atom_site_fract_y
_atom_site_fract_z
_atom_site_U_iso_or_equiv
_atom_site_adp_type
_atom_site_occupancy
_atom_site_site_symmetry_order
_atom_site_calc_flag
_atom_site_refinement_flags_posn
_atom_site_refinement_flags_adp
C1 C 0.36879(12) 0.2395(3) 0.56291(12) 0.0173(4) Uani 1 1 d . .
C2 C 0.45517(12) 0.3017(3) 0.56619(12) 0.0185(4) Uani 1 1 d . .
C3 C 0.53780(12) 0.2135(3) 0.63065(12) 0.0198(4) Uani 1 1 d . .
H1 H 0.5371 0.1153 0.6777 0.024 Uiso 1 1 calc R U
C4 C 0.61721(12) 0.2698(3) 0.62468(13) 0.0198(4) Uani 1 1 d . .
H2 H 0.6701 0.2086 0.6673 0.024 Uiso 1 1 calc R U
C5 C 0.37846(12) 0.5781(3) 0.44588(12) 0.0178(3) Uani 1 1 d . .
C6 C 0.29881(12) 0.5248(3) 0.46186(12) 0.0180(4) Uani 1 1 d . .
C7 C 0.45784(12) 0.4696(3) 0.50257(12) 0.0175(4) Uani 1 1 d . .
C8 C 0.35234(12) 0.0511(3) 0.61304(13) 0.0181(4) Uani 1 1 d . .
C9 C 0.40034(12) -0.1325(3) 0.64597(13) 0.0204(4) Uani 1 1 d . .
H3 H 0.4560 -0.1589 0.6418 0.025 Uiso 1 1 calc R U
C10 C 0.35638(13) -0.2781(3) 0.68714(13) 0.0216(4) Uani 1 1 d . .
H4 H 0.3807 -0.4091 0.7135 0.026 Uiso 1 1 calc R U
C11 C 0.27498(13) -0.2072(3) 0.68431(13) 0.0216(4) Uani 1 1 d . .
C12 C 0.20824(14) -0.3211(3) 0.71601(15) 0.0275(4) Uani 1 1 d . .
H5 H 0.2257 -0.4680 0.7292 0.041 Uiso 1 1 calc R U
H6 H 0.1498 -0.3134 0.6652 0.041 Uiso 1 1 calc R U
H7 H 0.2064 -0.2552 0.7740 0.041 Uiso 1 1 calc R U
C13 C 0.21645(11) 0.6512(3) 0.42581(12) 0.0181(4) Uani 1 1 d . .
C14 C 0.20244(12) 0.8611(3) 0.39830(13) 0.0205(4) Uani 1 1 d . .
H8 H 0.2473 0.9495 0.3932 0.025 Uiso 1 1 calc R U
C15 C 0.11321(13) 0.9307(3) 0.37835(14) 0.0227(4) Uani 1 1 d . .
H9 H 0.0934 1.0688 0.3588 0.027 Uiso 1 1 calc R U
C16 C 0.05931(13) 0.7742(3) 0.39084(14) 0.0229(4) Uani 1 1 d . .
C17 C -0.03787(14) 0.7888(4) 0.37707(17) 0.0331(5) Uani 1 1 d . .
H10 H -0.0553 0.9362 0.3735 0.050 Uiso 1 1 calc R U
H11 H -0.0473 0.7219 0.4311 0.050 Uiso 1 1 calc R U
H12 H -0.0735 0.7177 0.3177 0.050 Uiso 1 1 calc R U
N1 N 0.29495(10) 0.3532(2) 0.51435(10) 0.0185(3) Uani 1 1 d . .
S1 S 0.25151(3) 0.04197(7) 0.63146(3) 0.01912(15) Uani 1 1 d . .
S2 S 0.11843(3) 0.53951(7) 0.42834(4) 0.02264(16) Uani 1 1 d . .

loop_
_atom_site_aniso_label
_atom_site_aniso_U_11
_atom_site_aniso_U_22
_atom_site_aniso_U_33
_atom_site_aniso_U_23
_atom_site_aniso_U_13
_atom_site_aniso_U_12
C1 0.0208(8) 0.0177(9) 0.0152(7) -0.0002(6) 0.0088(6) 0.0003(6)
C2 0.0206(8) 0.0209(9) 0.0156(7) -0.0003(7) 0.0086(6) 0.0008(7)
C3 0.0238(9) 0.0199(8) 0.0168(8) 0.0019(6) 0.0089(7) 0.0010(7)
C4 0.0213(8) 0.0219(9) 0.0166(8) 0.0025(7) 0.0073(6) 0.0028(7)
C5 0.0210(8) 0.0180(8) 0.0157(8) -0.0012(6) 0.0082(7) 0.0007(7)
C6 0.0200(9) 0.0188(9) 0.0150(8) -0.0021(6) 0.0061(7) 0.0004(6)
C7 0.0204(9) 0.0195(9) 0.0140(8) -0.0012(6) 0.0082(7) 0.0002(6)
C8 0.0206(8) 0.0188(9) 0.0165(8) -0.0011(6) 0.0087(7) -0.0015(6)
C9 0.0223(8) 0.0211(9) 0.0180(8) -0.0026(7) 0.0075(7) 0.0003(7)
C10 0.0273(9) 0.0184(8) 0.0186(8) -0.0003(7) 0.0077(7) -0.0001(7)
C11 0.0284(9) 0.0203(9) 0.0176(8) -0.0004(7) 0.0102(7) -0.0029(7)
C12 0.0335(10) 0.0254(10) 0.0282(9) 0.0030(8) 0.0167(8) -0.0045(8)
C13 0.0191(8) 0.0195(9) 0.0174(8) -0.0001(6) 0.0087(6) -0.0003(7)
C14 0.0229(9) 0.0185(9) 0.0216(8) -0.0005(7) 0.0101(7) -0.0005(7)
C15 0.0252(9) 0.0199(9) 0.0236(9) 0.0031(7) 0.0097(7) 0.0041(7)
C16 0.0221(9) 0.0245(9) 0.0237(9) 0.0037(7) 0.0103(7) 0.0043(7)
C17 0.0230(10) 0.0367(11) 0.0437(12) 0.0109(10) 0.0172(9) 0.0060(8)
N1 0.0214(7) 0.0190(7) 0.0171(7) -0.0006(6) 0.0094(6) -0.0002(6)
S1 0.0218(3) 0.0194(3) 0.0188(2) 0.00127(15) 0.01060(18) -0.00009(15)
S2 0.0208(3) 0.0214(3) 0.0288(3) 0.00473(17) 0.0127(2) 0.00108(16)

loop_
_atom_type_symbol
_atom_type_description
_atom_type_scat_dispersion_real
_atom_type_scat_dispersion_imag
_atom_type_scat_source
C C 0.0033 0.0016 'International Tables Vol C Tables 4.2.6.8 and 6.1.1.4'
H H 0.0000 0.0000 'International Tables Vol C Tables 4.2.6.8 and 6.1.1.4'
N N 0.0061 0.0033 'International Tables Vol C Tables 4.2.6.8 and 6.1.1.4'
S S 0.1246 0.1234 'International Tables Vol C Tables 4.2.6.8 and 6.1.1.4'

loop_
_geom_angle_atom_site_label_1
_geom_angle_atom_site_label_2
_geom_angle_atom_site_label_3
_geom_angle
_geom_angle_site_symmetry_1
_geom_angle_site_symmetry_3
N1 C1 C2 121.91(16) . .
N1 C1 C8 114.26(15) . .
C2 C1 C8 123.82(16) . .
C1 C2 C7 116.50(16) . .
C1 C2 C3 124.65(16) . .
C7 C2 C3 118.80(16) . .
C4 C3 C2 121.20(16) . .
C4 C3 H1 119.4 . .
C2 C3 H1 119.4 . .
C3 C4 C5 121.29(16) . 3_666
C3 C4 H2 119.4 . .
C5 C4 H2 119.4 3_666 .
C7 C5 C6 117.09(16) . .
C7 C5 C4 118.54(16) . 3_666
C6 C5 C4 124.37(16) . 3_666
N1 C6 C5 121.35(16) . .
N1 C6 C13 114.76(15) . .
C5 C6 C13 123.88(16) . .
C5 C7 C2 120.59(16) . .
C5 C7 C7 120.0(2) . 3_666
C2 C7 C7 119.4(2) . 3_666
C9 C8 C1 132.34(17) . .
C9 C8 S1 110.47(13) . .
C1 C8 S1 117.11(13) . .
C8 C9 C10 113.01(16) . .
C8 C9 H3 123.5 . .
C10 C9 H3 123.5 . .
C11 C10 C9 113.35(17) . .
C11 C10 H4 123.3 . .
C9 C10 H4 123.3 . .
C10 C11 C12 128.28(18) . .
C10 C11 S1 110.85(14) . .
C12 C11 S1 120.81(15) . .
C11 C12 H5 109.5 . .
C11 C12 H6 109.5 . .
H5 C12 H6 109.5 . .
C11 C12 H7 109.5 . .
H5 C12 H7 109.5 . .
H6 C12 H7 109.5 . .
C14 C13 C6 131.00(16) . .
C14 C13 S2 110.12(13) . .
C6 C13 S2 118.44(13) . .
C13 C14 C15 113.54(16) . .
C13 C14 H8 123.2 . .
C15 C14 H8 123.2 . .
C16 C15 C14 112.98(17) . .
C16 C15 H9 123.5 . .
C14 C15 H9 123.5 . .
C15 C16 C17 128.04(18) . .
C15 C16 S2 110.92(14) . .
C17 C16 S2 121.03(15) . .
C16 C17 H10 109.5 . .
C16 C17 H11 109.5 . .
H10 C17 H11 109.5 . .
C16 C17 H12 109.5 . .
H10 C17 H12 109.5 . .
H11 C17 H12 109.5 . .
C1 N1 C6 121.12(15) . .
C11 S1 C8 92.32(9) . .
C16 S2 C13 92.43(9) . .

loop_
_geom_bond_atom_site_label_1
_geom_bond_atom_site_label_2
_geom_bond_distance
_geom_bond_site_symmetry_2
C1 N1 1.338(2) .
C1 C2 1.418(2) .
C1 C8 1.467(2) .
C2 C7 1.420(2) .
C2 C3 1.425(2) .
C3 C4 1.351(3) .
C3 H1 0.9300 .
C4 C5 1.431(2) 3_666
C4 H2 0.9300 .
C5 C7 1.411(3) .
C5 C6 1.418(2) .
C5 C4 1.431(2) 3_666
C6 N1 1.339(2) .
C6 C13 1.459(2) .
C7 C7 1.430(3) 3_666
C8 C9 1.368(3) .
C8 S1 1.7314(18) .
C9 C10 1.417(3) .
C9 H3 0.9300 .
C10 C11 1.361(3) .
C10 H4 0.9300 .
C11 C12 1.494(2) .
C11 S1 1.7228(19) .
C12 H5 0.9600 .
C12 H6 0.9600 .
C12 H7 0.9600 .
C13 C14 1.370(3) .
C13 S2 1.7292(17) .
C14 C15 1.415(3) .
C14 H8 0.9300 .
C15 C16 1.361(3) .
C15 H9 0.9300 .
C16 C17 1.494(3) .
C16 S2 1.7248(19) .
C17 H10 0.9600 .
C17 H11 0.9600 .
C17 H12 0.9600 .

loop_
_geom_torsion_atom_site_label_1
_geom_torsion_atom_site_label_2
_geom_torsion_atom_site_label_3
_geom_torsion_atom_site_label_4
_geom_torsion
_geom_torsion_site_symmetry_1
_geom_torsion_site_symmetry_4
N1 C1 C2 C7 -10.1(2) . .
C8 C1 C2 C7 171.21(16) . .
N1 C1 C2 C3 167.43(17) . .
C8 C1 C2 C3 -11.2(3) . .
C1 C2 C3 C4 175.14(17) . .
C7 C2 C3 C4 -7.4(3) . .
C2 C3 C4 C5 0.7(3) . 3_666
C7 C5 C6 N1 -12.2(3) . .
C4 C5 C6 N1 166.56(17) 3_666 .
C7 C5 C6 C13 166.28(16) . .
C4 C5 C6 C13 -15.0(3) 3_666 .
C6 C5 C7 C2 5.4(2) . .
C4 C5 C7 C2 -173.42(16) 3_666 .
C6 C5 C7 C7 -173.65(19) . 3_666
C4 C5 C7 C7 7.6(3) 3_666 3_666
C1 C2 C7 C5 5.1(2) . .
C3 C2 C7 C5 -172.57(16) . .
C1 C2 C7 C7 -175.85(19) . 3_666
C3 C2 C7 C7 6.5(3) . 3_666
N1 C1 C8 C9 159.00(19) . .
C2 C1 C8 C9 -22.2(3) . .
N1 C1 C8 S1 -17.3(2) . .
C2 C1 C8 S1 161.45(14) . .
C1 C8 C9 C10 -177.39(18) . .
S1 C8 C9 C10 -0.9(2) . .
C8 C9 C10 C11 0.9(2) . .
C9 C10 C11 C12 176.64(18) . .
C9 C10 C11 S1 -0.5(2) . .
N1 C6 C13 C14 156.72(18) . .
C5 C6 C13 C14 -21.8(3) . .
N1 C6 C13 S2 -14.9(2) . .
C5 C6 C13 S2 166.58(14) . .
C6 C13 C14 C15 -172.82(17) . .
S2 C13 C14 C15 -0.7(2) . .
C13 C14 C15 C16 0.1(2) . .
C14 C15 C16 C17 179.73(19) . .
C14 C15 C16 S2 0.5(2) . .
C2 C1 N1 C6 3.9(3) . .
C8 C1 N1 C6 -177.36(15) . .
C5 C6 N1 C1 7.7(3) . .
C13 C6 N1 C1 -170.82(15) . .
C10 C11 S1 C8 -0.04(15) . .
C12 C11 S1 C8 -177.39(16) . .
C9 C8 S1 C11 0.54(14) . .
C1 C8 S1 C11 177.63(14) . .
C15 C16 S2 C13 -0.72(16) . .
C17 C16 S2 C13 179.95(17) . .
C14 C13 S2 C16 0.80(14) . .
C6 C13 S2 C16 174.06(14) . .
